data_4337418
loop_
_publ_author_name
'McCormick, Laura J.'
'Abrahams, Brendan F.'
'Boughton, Berin A.'
'Grannas, Martin J.'
'Hudson, Timothy A.'
'Robson, Richard'

_publ_section_title
;
 Synthesis, Structure and Cation-Binding Properties of Some [4 + 4]
 Metallocyclic MO2(2+) (M = Mo or W) Derivatives of
 9-Phenyl-2,3,7-trihydroxyfluor-6-one.
;
_journal_issue 3
_journal_name_full 'Inorganic chemistry'
_journal_page_first 1721
_journal_page_last 1728
_journal_paper_doi 10.1021/ic402860r
_journal_volume 53
_journal_year 2014
_chemical_formula_sum 'C170 H156 As3 Mo4 N O34'
_chemical_formula_weight 3365.48
_chemical_name_systematic
;
 ?
;
_space_group_IT_number 2
_symmetry_cell_setting triclinic
_symmetry_space_group_name_Hall '-P 1'
_symmetry_space_group_name_H-M 'P -1'
_atom_sites_solution_hydrogens geom
_atom_sites_solution_primary direct
_atom_sites_solution_secondary difmap
_audit_creation_method SHELXL-97
_cell_angle_alpha 90.180(2)
_cell_angle_beta 109.883(2)
_cell_angle_gamma 92.257(2)
_cell_formula_units_Z 2
_cell_length_a 18.8066(4)
_cell_length_b 21.1275(4)
_cell_length_c 21.7979(5)
_cell_measurement_reflns_used 22426
_cell_measurement_temperature 130(2)
_cell_measurement_theta_max 73.4688
_cell_measurement_theta_min 2.6857
_cell_volume 8137.2(3)
_computing_cell_refinement
;
CrysAlis RED, Oxford Diffraction Ltd.,
Version 1.171.32.5 (release 08-05-2007 CrysAlis171 .NET)
(compiled May  8 2007,13:10:02)
;
_computing_data_collection
;
CrysAlis CCD, Oxford Diffraction Ltd.,
Version 1.171.32.5 (release 08-05-2007 CrysAlis171 .NET)
(compiled May  8 2007,13:10:02)
;
_computing_data_reduction
;
CrysAlis RED, Oxford Diffraction Ltd.,
Version 1.171.32.5 (release 08-05-2007 CrysAlis171 .NET)
(compiled May  8 2007,13:10:02)
;
_computing_structure_refinement 'SHELXL-97 (Sheldrick, 1997)'
_computing_structure_solution 'SHELXS-97 (Sheldrick, 1997)'
_diffrn_ambient_temperature 130(2)
_diffrn_detector_area_resol_mean 16.0711
_diffrn_measured_fraction_theta_full 0.984
_diffrn_measured_fraction_theta_max 0.984
_diffrn_measurement_device_type 'Xcalibur, Sapphire3'
_diffrn_measurement_method 'phi and omega scans'
_diffrn_radiation_monochromator graphite
_diffrn_radiation_source 'fine-focus sealed tube'
_diffrn_radiation_type CuK\a
_diffrn_radiation_wavelength 1.54184
_diffrn_reflns_av_R_equivalents 0.0409
_diffrn_reflns_av_sigmaI/netI 0.0736
_diffrn_reflns_limit_h_max 16
_diffrn_reflns_limit_h_min -22
_diffrn_reflns_limit_k_max 25
_diffrn_reflns_limit_k_min -25
_diffrn_reflns_limit_l_max 26
_diffrn_reflns_limit_l_min -21
_diffrn_reflns_number 78154
_diffrn_reflns_theta_full 70.00
_diffrn_reflns_theta_max 70.00
_diffrn_reflns_theta_min 2.69
_exptl_absorpt_coefficient_mu 3.740
_exptl_absorpt_correction_T_max 0.682
_exptl_absorpt_correction_T_min 0.393
_exptl_absorpt_correction_type gaussian
_exptl_absorpt_process_details
;
CrysAlis RED, Oxford Diffraction Ltd.,
Version 1.171.32.5 (release 08-05-2007 CrysAlis171 .NET)
(compiled May  8 2007,13:10:02)
Numerical absorption correction based on gaussian integration over a multifaceted crystal model
;
_exptl_crystal_colour red
_exptl_crystal_density_diffrn 1.374
_exptl_crystal_density_method 'not measured'
_exptl_crystal_description block
_exptl_crystal_F_000 3444
_exptl_crystal_size_max 0.36
_exptl_crystal_size_mid 0.20
_exptl_crystal_size_min 0.12
_refine_diff_density_max 3.625
_refine_diff_density_min -2.233
_refine_diff_density_rms 0.174
_refine_ls_extinction_method none
_refine_ls_goodness_of_fit_ref 1.015
_refine_ls_hydrogen_treatment constr
_refine_ls_matrix_type fullcycle
_refine_ls_number_parameters 1927
_refine_ls_number_reflns 30364
_refine_ls_number_restraints 0
_refine_ls_restrained_S_all 1.015
_refine_ls_R_factor_all 0.1187
_refine_ls_R_factor_gt 0.0872
_refine_ls_shift/su_max 0.000
_refine_ls_shift/su_mean 0.000
_refine_ls_structure_factor_coef Fsqd
_refine_ls_weighting_details 'calc w=1/[\s^2^(Fo^2^)+(0.1775P)^2^+0.0000P] where P=(Fo^2^+2Fc^2^)/3'
_refine_ls_weighting_scheme calc
_refine_ls_wR_factor_gt 0.2489
_refine_ls_wR_factor_ref 0.2664
_reflns_number_gt 18600
_reflns_number_total 30364
_reflns_threshold_expression >2sigma(I)
_cod_data_source_file ic402860r_si_002.cif
_cod_data_source_block 5_Mo3AsPh4
_cod_depositor_comments
;
The following automatic conversions were performed:

'_symmetry_cell_setting' value 'Triclinic' changed to 'triclinic'
according to
/usr/data/users/saulius/automatic-downloads/current/ACS/lib/dictionaries/cif_core.dic
dictionary named 'cif_core.dic' version 2.4.2 from 2011-04-26.

Automatic conversion script
Id: cif_fix_values 2281 2013-09-26 08:29:07Z andrius 
;
_cod_original_sg_symbol_H-M P-1
_cod_database_code 4337418

loop_
_symmetry_equiv_pos_as_xyz
'x, y, z'
'-x, -y, -z'

loop_
_atom_site_label
_atom_site_type_symbol
_atom_site_fract_x
_atom_site_fract_y
_atom_site_fract_z
_atom_site_U_iso_or_equiv
_atom_site_adp_type
_atom_site_occupancy
_atom_site_symmetry_multiplicity
_atom_site_calc_flag
_atom_site_refinement_flags
C1S C 0.6363(7) 0.1343(6) 0.5189(7) 0.088(4) Uani 1 1 d .
C2S C 0.5239(6) 0.2227(5) 0.8084(6) 0.078(3) Uani 1 1 d .
C3S C 0.4539(7) 0.2457(6) -0.0060(6) 0.080(3) Uani 1 1 d .
C4S C 0.3998(13) 0.2678(11) 0.1201(12) 0.096(6) Uani 0.63 1 d P
C5S C 0.0633(12) 0.2674(10) 0.6306(10) 0.093(5) Uani 0.68 1 d P
C6S C 1.0227(19) 0.1723(16) 0.8807(16) 0.122(10) Uani 0.55 1 d P
C7S C 0.0180(15) 0.4394(12) 0.5954(13) 0.077(7) Uani 0.45 1 d P
C8S C 0.1145(15) 0.4606(12) 0.5181(13) 0.080(6) Uani 0.48 1 d P
C10S C 0.476(2) 0.765(2) 0.6460(19) 0.089(10) Uani 0.35 1 d P
O1S O 0.6758(4) 0.0762(3) 0.5303(3) 0.0618(16) Uani 1 1 d .
O2S O 0.4581(5) 0.2391(4) 0.8223(4) 0.081(2) Uani 1 1 d .
O3S O 0.4709(6) 0.1982(5) 0.0430(5) 0.104(3) Uani 1 1 d .
O4S O 0.4039(8) 0.2650(7) 0.1807(8) 0.095(4) Uani 0.63 1 d P
O5S O 0.1151(8) 0.2671(6) 0.6975(7) 0.091(4) Uani 0.68 1 d P
O6S O 0.9852(9) 0.1045(8) 0.8887(8) 0.093(4) Uani 0.55 1 d P
O7S O 0.0348(14) 0.4651(12) 0.6602(12) 0.119(7) Uani 0.45 1 d P
O8S O 0.0336(13) 0.4546(10) 0.5035(11) 0.108(6) Uani 0.48 1 d P
O10S O 0.4440(17) 0.8098(14) 0.6526(14) 0.104(8) Uani 0.35 1 d P
Mo1 Mo 0.32195(4) -0.24688(3) -0.21372(3) 0.04397(16) Uani 1 1 d .
Mo2 Mo 0.31174(4) 0.34315(3) -0.35925(3) 0.03832(14) Uani 1 1 d .
Mo3 Mo 0.22952(4) 0.44096(3) 0.18977(3) 0.04272(15) Uani 1 1 d .
Mo4 Mo 0.16356(5) -0.15237(3) 0.30484(3) 0.04952(17) Uani 1 1 d .
C1 C 0.2983(4) -0.0017(3) -0.2547(4) 0.0400(16) Uani 1 1 d .
C2 C 0.2637(5) -0.0490(3) -0.2315(4) 0.0399(16) Uani 1 1 d .
H2 H 0.2218 -0.0411 -0.2180 0.048 Uiso 1 1 calc R
C3 C 0.2921(4) -0.1103(3) -0.2280(4) 0.0373(15) Uani 1 1 d .
C4 C 0.3563(5) -0.1201(3) -0.2483(4) 0.0419(17) Uani 1 1 d .
C5 C 0.3885(4) -0.0716(3) -0.2736(4) 0.0383(16) Uani 1 1 d .
H5 H 0.4300 -0.0791 -0.2877 0.046 Uiso 1 1 calc R
C6 C 0.3585(4) -0.0098(3) -0.2784(3) 0.0371(15) Uani 1 1 d .
C7 C 0.3882(4) 0.0424(3) -0.3046(3) 0.0362(15) Uani 1 1 d .
C8 C 0.3574(4) 0.1019(3) -0.3051(3) 0.0360(15) Uani 1 1 d .
C9 C 0.3809(4) 0.1561(3) -0.3320(4) 0.0382(16) Uani 1 1 d .
H9 H 0.4219 0.1538 -0.3479 0.046 Uiso 1 1 calc R
C10 C 0.3456(4) 0.2117(3) -0.3353(3) 0.0375(15) Uani 1 1 d .
C11 C 0.2831(4) 0.2159(3) -0.3129(3) 0.0350(15) Uani 1 1 d .
C12 C 0.2598(4) 0.1638(3) -0.2840(4) 0.0398(16) Uani 1 1 d .
H12 H 0.2199 0.1667 -0.2668 0.048 Uiso 1 1 calc R
C13 C 0.2966(4) 0.1077(3) -0.2813(3) 0.0353(15) Uani 1 1 d .
C14 C 0.4476(4) 0.0332(3) -0.3327(4) 0.0362(15) Uani 1 1 d .
C15 C 0.5205(5) 0.0632(4) -0.3044(4) 0.0469(18) Uani 1 1 d .
H15 H 0.5324 0.0872 -0.2650 0.056 Uiso 1 1 calc R
C16 C 0.5745(5) 0.0574(4) -0.3343(5) 0.051(2) Uani 1 1 d .
H16 H 0.6231 0.0778 -0.3154 0.061 Uiso 1 1 calc R
C17 C 0.5583(5) 0.0225(4) -0.3907(4) 0.0482(19) Uani 1 1 d .
H17 H 0.5959 0.0178 -0.4103 0.058 Uiso 1 1 calc R
C18 C 0.4868(5) -0.0061(4) -0.4192(4) 0.0486(19) Uani 1 1 d .
H18 H 0.4753 -0.0293 -0.4591 0.058 Uiso 1 1 calc R
C19 C 0.4319(5) -0.0013(4) -0.3902(4) 0.0429(17) Uani 1 1 d .
H19 H 0.3834 -0.0217 -0.4100 0.051 Uiso 1 1 calc R
C20 C 0.3245(4) 0.3932(3) -0.1195(4) 0.0397(16) Uani 1 1 d .
C21 C 0.3668(5) 0.3622(4) -0.1499(4) 0.0428(17) Uani 1 1 d .
H21 H 0.4094 0.3391 -0.1257 0.051 Uiso 1 1 calc R
C22 C 0.3438(4) 0.3661(3) -0.2194(4) 0.0397(16) Uani 1 1 d .
C23 C 0.2782(4) 0.4014(3) -0.2533(4) 0.0385(16) Uani 1 1 d .
C24 C 0.2403(4) 0.4335(3) -0.2202(4) 0.0395(16) Uani 1 1 d .
H24 H 0.1985 0.4577 -0.2435 0.047 Uiso 1 1 calc R
C25 C 0.2635(4) 0.4306(3) -0.1510(4) 0.0381(16) Uani 1 1 d .
C26 C 0.2254(4) 0.4605(3) -0.1131(4) 0.0405(16) Uani 1 1 d .
C27 C 0.2473(4) 0.4502(3) -0.0464(4) 0.0389(16) Uani 1 1 d .
C28 C 0.2097(4) 0.4747(3) -0.0048(4) 0.0388(16) Uani 1 1 d .
H28 H 0.1688 0.5019 -0.0222 0.047 Uiso 1 1 calc R
C29 C 0.2320(4) 0.4595(3) 0.0593(4) 0.0409(17) Uani 1 1 d .
C30 C 0.2974(4) 0.4208(3) 0.0884(4) 0.0386(16) Uani 1 1 d .
C31 C 0.3348(4) 0.3964(3) 0.0483(4) 0.0394(16) Uani 1 1 d .
H31 H 0.3770 0.3706 0.0659 0.047 Uiso 1 1 calc R
C32 C 0.3092(5) 0.4107(4) -0.0169(4) 0.0424(17) Uani 1 1 d .
C33 C 0.1631(4) 0.5026(3) -0.1464(4) 0.0378(16) Uani 1 1 d .
C34 C 0.1767(5) 0.5586(4) -0.1747(4) 0.0486(19) Uani 1 1 d .
H34 H 0.2268 0.5707 -0.1722 0.058 Uiso 1 1 calc R
C35 C 0.1176(6) 0.5968(4) -0.2065(5) 0.058(2) Uani 1 1 d .
H35 H 0.1273 0.6348 -0.2260 0.070 Uiso 1 1 calc R
C36 C 0.0453(6) 0.5801(4) -0.2098(5) 0.067(3) Uani 1 1 d .
H36 H 0.0052 0.6065 -0.2320 0.080 Uiso 1 1 calc R
C37 C 0.0298(6) 0.5251(5) -0.1812(5) 0.063(2) Uani 1 1 d .
H37 H -0.0204 0.5139 -0.1832 0.076 Uiso 1 1 calc R
C38 C 0.0898(5) 0.4866(4) -0.1494(4) 0.051(2) Uani 1 1 d .
H38 H 0.0801 0.4488 -0.1295 0.061 Uiso 1 1 calc R
C39 C 0.1955(5) 0.1916(4) 0.2068(4) 0.0480(19) Uani 1 1 d .
C40 C 0.1756(5) 0.2380(4) 0.1587(4) 0.0484(19) Uani 1 1 d .
H40 H 0.1454 0.2270 0.1150 0.058 Uiso 1 1 calc R
C41 C 0.2012(5) 0.3015(4) 0.1765(4) 0.0456(18) Uani 1 1 d .
C42 C 0.2503(5) 0.3150(4) 0.2430(4) 0.0434(17) Uani 1 1 d .
C43 C 0.2726(5) 0.2686(4) 0.2882(4) 0.0429(17) Uani 1 1 d .
H43 H 0.3078 0.2787 0.3304 0.051 Uiso 1 1 calc R
C44 C 0.2432(5) 0.2045(4) 0.2721(4) 0.0459(18) Uani 1 1 d .
C45 C 0.2567(5) 0.1555(4) 0.3161(4) 0.0446(18) Uani 1 1 d .
C46 C 0.2243(5) 0.0947(4) 0.2967(4) 0.0435(17) Uani 1 1 d .
C47 C 0.2316(5) 0.0403(4) 0.3383(4) 0.0467(19) Uani 1 1 d .
H47 H 0.2609 0.0447 0.3833 0.056 Uiso 1 1 calc R
C48 C 0.1979(5) -0.0164(4) 0.3148(4) 0.0441(18) Uani 1 1 d .
C49 C 0.1524(5) -0.0243(4) 0.2463(4) 0.0460(18) Uani 1 1 d .
C50 C 0.1425(5) 0.0265(4) 0.2048(4) 0.0477(19) Uani 1 1 d .
H50 H 0.1122 0.0218 0.1601 0.057 Uiso 1 1 calc R
C51 C 0.1778(5) 0.0845(4) 0.2298(4) 0.0465(18) Uani 1 1 d .
C52 C 0.3067(5) 0.1682(3) 0.3845(4) 0.0415(17) Uani 1 1 d .
C53 C 0.2880(5) 0.2133(4) 0.4232(4) 0.050(2) Uani 1 1 d .
H53 H 0.2413 0.2336 0.4064 0.060 Uiso 1 1 calc R
C54 C 0.3365(6) 0.2284(4) 0.4850(4) 0.060(2) Uani 1 1 d .
H54 H 0.3241 0.2600 0.5103 0.072 Uiso 1 1 calc R
C55 C 0.4034(6) 0.1974(5) 0.5101(4) 0.062(3) Uani 1 1 d .
H55 H 0.4369 0.2080 0.5529 0.075 Uiso 1 1 calc R
C56 C 0.4222(6) 0.1513(5) 0.4739(5) 0.062(2) Uani 1 1 d .
H56 H 0.4680 0.1299 0.4917 0.074 Uiso 1 1 calc R
C57 C 0.3739(5) 0.1367(4) 0.4119(4) 0.055(2) Uani 1 1 d .
H57 H 0.3864 0.1047 0.3871 0.066 Uiso 1 1 calc R
C58 C 0.2723(5) -0.1900(4) 0.1142(4) 0.0438(17) Uani 1 1 d .
C59 C 0.2919(5) -0.1567(4) 0.1724(4) 0.0440(17) Uani 1 1 d .
H59 H 0.3352 -0.1285 0.1857 0.053 Uiso 1 1 calc R
C60 C 0.2468(5) -0.1649(4) 0.2119(4) 0.0464(18) Uani 1 1 d .
C61 C 0.1812(5) -0.2085(3) 0.1896(4) 0.0432(17) Uani 1 1 d .
C62 C 0.1632(5) -0.2415(3) 0.1326(4) 0.0404(16) Uani 1 1 d .
H62 H 0.1201 -0.2700 0.1194 0.048 Uiso 1 1 calc R
C63 C 0.2087(4) -0.2337(3) 0.0925(4) 0.0403(16) Uani 1 1 d .
C64 C 0.1913(4) -0.2638(3) 0.0318(4) 0.0398(16) Uani 1 1 d .
C65 C 0.2377(4) -0.2518(3) -0.0062(4) 0.0369(15) Uani 1 1 d .
C66 C 0.2251(4) -0.2795(3) -0.0692(4) 0.0396(16) Uani 1 1 d .
H66 H 0.1840 -0.3094 -0.0873 0.048 Uiso 1 1 calc R
C67 C 0.2711(5) -0.2636(3) -0.1031(4) 0.0401(16) Uani 1 1 d .
C68 C 0.3367(5) -0.2211(3) -0.0758(4) 0.0406(16) Uani 1 1 d .
C69 C 0.3505(5) -0.1937(4) -0.0141(4) 0.0443(17) Uani 1 1 d .
H69 H 0.3930 -0.1655 0.0051 0.053 Uiso 1 1 calc R
C70 C 0.3007(4) -0.2088(3) 0.0179(4) 0.0407(16) Uani 1 1 d .
C71 C 0.1231(4) -0.3087(3) 0.0064(4) 0.0380(15) Uani 1 1 d .
C72 C 0.0591(6) -0.2901(5) -0.0372(7) 0.089(4) Uani 1 1 d .
H72 H 0.0575 -0.2485 -0.0538 0.106 Uiso 1 1 calc R
C73 C -0.0054(7) -0.3298(6) -0.0591(9) 0.114(6) Uani 1 1 d .
H73 H -0.0513 -0.3141 -0.0878 0.137 Uiso 1 1 calc R
C74 C -0.0031(6) -0.3911(5) -0.0396(5) 0.064(2) Uani 1 1 d .
H74 H -0.0466 -0.4190 -0.0555 0.077 Uiso 1 1 calc R
C75 C 0.0629(6) -0.4113(4) 0.0030(5) 0.063(3) Uani 1 1 d .
H75 H 0.0658 -0.4538 0.0175 0.076 Uiso 1 1 calc R
C76 C 0.1265(5) -0.3701(4) 0.0255(5) 0.058(2) Uani 1 1 d .
H76 H 0.1726 -0.3850 0.0545 0.070 Uiso 1 1 calc R
O1 O 0.3816(3) -0.1784(2) -0.2409(3) 0.0441(12) Uani 1 1 d .
O2 O 0.2640(3) -0.1599(2) -0.2098(3) 0.0413(12) Uani 1 1 d .
O3 O 0.3651(3) 0.2644(2) -0.3615(2) 0.0379(11) Uani 1 1 d .
O4 O 0.2507(3) 0.2698(2) -0.3214(3) 0.0408(11) Uani 1 1 d .
O5 O 0.2693(3) 0.0573(2) -0.2565(3) 0.0393(11) Uani 1 1 d .
O6 O 0.3815(3) 0.3907(2) -0.3729(3) 0.0478(13) Uani 1 1 d .
O7 O 0.2394(3) 0.3411(3) -0.4324(3) 0.0485(13) Uani 1 1 d .
O8 O 0.2600(3) 0.4002(2) -0.3177(2) 0.0424(12) Uani 1 1 d .
O9 O 0.3768(3) 0.3388(2) -0.2547(2) 0.0406(11) Uani 1 1 d .
O10 O 0.1974(3) 0.4771(2) 0.1002(3) 0.0427(12) Uani 1 1 d .
O11 O 0.3144(3) 0.4111(2) 0.1494(2) 0.0404(11) Uani 1 1 d .
O12 O 0.3484(3) 0.3857(2) -0.0528(3) 0.0436(12) Uani 1 1 d .
O13 O 0.2894(4) 0.4994(3) 0.2381(3) 0.0540(14) Uani 1 1 d .
O14 O 0.1439(4) 0.4532(3) 0.1985(3) 0.0587(15) Uani 1 1 d .
O15 O 0.2736(3) 0.3754(2) 0.2560(2) 0.0441(12) Uani 1 1 d .
O16 O 0.1837(3) 0.3492(3) 0.1398(3) 0.0471(13) Uani 1 1 d .
O17 O 0.2037(4) -0.0677(3) 0.3506(3) 0.0498(13) Uani 1 1 d .
O18 O 0.1219(3) -0.0816(3) 0.2288(3) 0.0491(13) Uani 1 1 d .
O19 O 0.1652(3) 0.1332(3) 0.1871(3) 0.0515(14) Uani 1 1 d .
O20 O 0.0750(4) -0.1642(3) 0.3092(3) 0.0622(17) Uani 1 1 d .
O21 O 0.2196(4) -0.1927(3) 0.3701(3) 0.0623(17) Uani 1 1 d .
O22 O 0.1410(4) -0.2124(3) 0.2302(3) 0.0498(14) Uani 1 1 d .
O23 O 0.2585(3) -0.1375(3) 0.2670(3) 0.0491(13) Uani 1 1 d .
O24 O 0.2611(3) -0.2853(2) -0.1635(3) 0.0438(12) Uani 1 1 d .
O25 O 0.3773(3) -0.2107(3) -0.1132(3) 0.0493(13) Uani 1 1 d .
O26 O 0.3159(3) -0.1793(3) 0.0775(3) 0.0451(12) Uani 1 1 d .
O27 O 0.3937(4) -0.2970(3) -0.2051(4) 0.0677(19) Uani 1 1 d .
O28 O 0.2546(4) -0.2695(3) -0.2857(3) 0.0634(17) Uani 1 1 d .
As1 As 0.77049(6) 0.38126(4) 0.62188(5) 0.0509(2) Uani 1 1 d .
C100 C 0.7639(5) 0.4698(4) 0.6014(5) 0.055(2) Uani 1 1 d .
C101 C 0.8027(6) 0.5153(5) 0.6485(5) 0.062(2) Uani 1 1 d .
H101 H 0.8341 0.5033 0.6907 0.074 Uiso 1 1 calc R
C102 C 0.7941(6) 0.5790(5) 0.6317(5) 0.068(3) Uani 1 1 d .
H102 H 0.8192 0.6111 0.6630 0.082 Uiso 1 1 calc R
C103 C 0.7498(7) 0.5954(6) 0.5704(6) 0.076(3) Uani 1 1 d .
H103 H 0.7444 0.6389 0.5598 0.091 Uiso 1 1 calc R
C104 C 0.7123(7) 0.5497(5) 0.5232(6) 0.075(3) Uani 1 1 d .
H104 H 0.6825 0.5621 0.4807 0.090 Uiso 1 1 calc R
C105 C 0.7186(6) 0.4866(5) 0.5382(5) 0.063(2) Uani 1 1 d .
H105 H 0.6928 0.4549 0.5066 0.076 Uiso 1 1 calc R
C106 C 0.8516(5) 0.3677(4) 0.7004(4) 0.053(2) Uani 1 1 d .
C107 C 0.9119(6) 0.3310(5) 0.7008(5) 0.065(2) Uani 1 1 d .
H107 H 0.9133 0.3113 0.6620 0.078 Uiso 1 1 calc R
C108 C 0.9712(7) 0.3242(6) 0.7615(6) 0.077(3) Uani 1 1 d .
H108 H 1.0140 0.3011 0.7628 0.092 Uiso 1 1 calc R
C109 C 0.9681(7) 0.3483(6) 0.8136(6) 0.079(3) Uani 1 1 d .
H109 H 1.0082 0.3419 0.8534 0.095 Uiso 1 1 calc R
C110 C 0.9076(7) 0.3840(6) 0.8145(6) 0.076(3) Uani 1 1 d .
H110 H 0.9073 0.4017 0.8545 0.092 Uiso 1 1 calc R
C111 C 0.8487(6) 0.3936(5) 0.7580(5) 0.062(2) Uani 1 1 d .
H111 H 0.8070 0.4175 0.7583 0.075 Uiso 1 1 calc R
C112 C 0.6787(5) 0.3502(4) 0.6315(4) 0.052(2) Uani 1 1 d .
C113 C 0.6123(6) 0.3834(5) 0.6084(5) 0.071(3) Uani 1 1 d .
H113 H 0.6119 0.4222 0.5863 0.086 Uiso 1 1 calc R
C114 C 0.5475(7) 0.3598(6) 0.6177(6) 0.078(3) Uani 1 1 d .
H114 H 0.5023 0.3824 0.6022 0.094 Uiso 1 1 calc R
C115 C 0.5482(6) 0.3040(5) 0.6492(5) 0.064(2) Uani 1 1 d .
H115 H 0.5031 0.2881 0.6552 0.077 Uiso 1 1 calc R
C116 C 0.6119(7) 0.2709(6) 0.6723(6) 0.075(3) Uani 1 1 d .
H116 H 0.6109 0.2316 0.6930 0.090 Uiso 1 1 calc R
C117 C 0.6798(7) 0.2951(5) 0.6652(5) 0.070(3) Uani 1 1 d .
H117 H 0.7255 0.2736 0.6835 0.084 Uiso 1 1 calc R
C118 C 0.7874(6) 0.3416(5) 0.5497(5) 0.059(2) Uani 1 1 d .
C119 C 0.8534(6) 0.3548(5) 0.5387(5) 0.065(2) Uani 1 1 d .
H119 H 0.8901 0.3831 0.5676 0.078 Uiso 1 1 calc R
C120 C 0.8687(7) 0.3278(6) 0.4862(6) 0.075(3) Uani 1 1 d .
H120 H 0.9154 0.3359 0.4791 0.091 Uiso 1 1 calc R
C121 C 0.8110(8) 0.2884(6) 0.4448(7) 0.089(4) Uani 1 1 d .
H121 H 0.8197 0.2687 0.4089 0.107 Uiso 1 1 calc R
C122 C 0.7432(8) 0.2763(6) 0.4526(6) 0.083(3) Uani 1 1 d .
H122 H 0.7048 0.2511 0.4213 0.099 Uiso 1 1 calc R
C123 C 0.7303(7) 0.3020(5) 0.5080(6) 0.072(3) Uani 1 1 d .
H123 H 0.6846 0.2924 0.5164 0.087 Uiso 1 1 calc R
As2 As -0.01151(5) 0.09968(5) 0.38530(4) 0.0506(2) Uani 1 1 d .
C200 C -0.0782(5) 0.1167(4) 0.4320(5) 0.055(2) Uani 1 1 d .
C201 C -0.1566(6) 0.1075(4) 0.4002(5) 0.059(2) Uani 1 1 d .
H201 H -0.1763 0.0940 0.3557 0.071 Uiso 1 1 calc R
C202 C -0.2042(6) 0.1183(5) 0.4345(5) 0.065(2) Uani 1 1 d .
H202 H -0.2574 0.1131 0.4138 0.078 Uiso 1 1 calc R
C203 C -0.1731(6) 0.1373(5) 0.5014(5) 0.067(3) Uani 1 1 d .
H203 H -0.2057 0.1445 0.5255 0.080 Uiso 1 1 calc R
C204 C -0.0982(6) 0.1451(5) 0.5305(6) 0.068(3) Uani 1 1 d .
H204 H -0.0782 0.1571 0.5753 0.082 Uiso 1 1 calc R
C205 C -0.0489(6) 0.1359(4) 0.4961(5) 0.058(2) Uani 1 1 d .
H205 H 0.0042 0.1429 0.5168 0.070 Uiso 1 1 calc R
C206 C 0.0908(5) 0.0949(4) 0.4449(4) 0.052(2) Uani 1 1 d .
C207 C 0.1268(6) 0.1495(5) 0.4791(5) 0.059(2) Uani 1 1 d .
H207 H 0.1009 0.1880 0.4731 0.070 Uiso 1 1 calc R
C208 C 0.1989(6) 0.1475(5) 0.5209(5) 0.067(3) Uani 1 1 d .
H208 H 0.2228 0.1844 0.5454 0.080 Uiso 1 1 calc R
C209 C 0.2371(7) 0.0938(5) 0.5282(6) 0.076(3) Uani 1 1 d .
H209 H 0.2877 0.0931 0.5575 0.091 Uiso 1 1 calc R
C210 C 0.2009(6) 0.0370(5) 0.4914(5) 0.067(3) Uani 1 1 d .
H210 H 0.2275 -0.0009 0.4951 0.080 Uiso 1 1 calc R
C211 C 0.1267(6) 0.0398(5) 0.4508(5) 0.062(2) Uani 1 1 d .
H211 H 0.1008 0.0031 0.4270 0.074 Uiso 1 1 calc R
C212 C -0.0405(6) 0.0196(5) 0.3434(5) 0.066(3) Uani 1 1 d .
C213 C -0.0272(7) 0.0049(6) 0.2883(6) 0.082(3) Uani 1 1 d .
H213 H -0.0063 0.0362 0.2673 0.098 Uiso 1 1 calc R
C214 C -0.0442(8) -0.0565(7) 0.2619(7) 0.096(4) Uani 1 1 d .
H214 H -0.0370 -0.0672 0.2221 0.115 Uiso 1 1 calc R
C215 C -0.0716(8) -0.1012(7) 0.2951(7) 0.092(4) Uani 1 1 d .
H215 H -0.0789 -0.1438 0.2795 0.111 Uiso 1 1 calc R
C216 C -0.0879(8) -0.0879(6) 0.3462(7) 0.087(3) Uani 1 1 d .
H216 H -0.1107 -0.1194 0.3654 0.105 Uiso 1 1 calc R
C217 C -0.0721(7) -0.0280(5) 0.3730(6) 0.075(3) Uani 1 1 d .
H217 H -0.0824 -0.0185 0.4117 0.090 Uiso 1 1 calc R
C218 C -0.0140(5) 0.1626(4) 0.3214(4) 0.0484(19) Uani 1 1 d .
C219 C -0.0825(6) 0.1856(5) 0.2857(5) 0.060(2) Uani 1 1 d .
H219 H -0.1271 0.1720 0.2939 0.071 Uiso 1 1 calc R
C220 C -0.0860(7) 0.2293(5) 0.2371(5) 0.070(3) Uani 1 1 d .
H220 H -0.1329 0.2465 0.2126 0.084 Uiso 1 1 calc R
C221 C -0.0212(7) 0.2473(6) 0.2248(6) 0.074(3) Uani 1 1 d .
H221 H -0.0240 0.2739 0.1891 0.089 Uiso 1 1 calc R
C222 C 0.0490(7) 0.2264(5) 0.2648(6) 0.074(3) Uani 1 1 d .
H222 H 0.0943 0.2424 0.2593 0.089 Uiso 1 1 calc R
C223 C 0.0521(6) 0.1831(5) 0.3116(5) 0.068(3) Uani 1 1 d .
H223 H 0.0992 0.1670 0.3374 0.082 Uiso 1 1 calc R
As3 As 0.28093(8) 0.06115(6) 0.97044(8) 0.0893(4) Uani 1 1 d .
C300 C 0.3626(5) 0.0486(5) 0.9361(5) 0.088(3) Uani 1 1 d G
C301 C 0.3852(5) 0.0946(4) 0.9003(5) 0.095(4) Uani 1 1 d G
H301 H 0.3633 0.1349 0.8946 0.114 Uiso 1 1 calc R
C302 C 0.4399(6) 0.0816(4) 0.8728(5) 0.104(4) Uani 1 1 d G
H302 H 0.4553 0.1131 0.8483 0.124 Uiso 1 1 calc R
C303 C 0.4719(5) 0.0227(5) 0.8811(5) 0.101(4) Uani 1 1 d G
H303 H 0.5093 0.0139 0.8623 0.121 Uiso 1 1 calc R
C304 C 0.4493(6) -0.0232(4) 0.9169(5) 0.115(5) Uani 1 1 d G
H304 H 0.4712 -0.0635 0.9226 0.138 Uiso 1 1 calc R
C305 C 0.3946(6) -0.0103(4) 0.9444(5) 0.110(5) Uani 1 1 d G
H305 H 0.3792 -0.0417 0.9689 0.132 Uiso 1 1 calc R
C306 C 0.2023(6) -0.0004(4) 0.9342(5) 0.083(3) Uani 1 1 d G
C307 C 0.2161(4) -0.0620(4) 0.9204(4) 0.087(3) Uani 1 1 d G
H307 H 0.2667 -0.0744 0.9297 0.104 Uiso 1 1 calc R
C308 C 0.1561(6) -0.1055(4) 0.8929(5) 0.088(4) Uani 1 1 d G
H308 H 0.1656 -0.1476 0.8835 0.106 Uiso 1 1 calc R
C309 C 0.0821(5) -0.0873(6) 0.8793(5) 0.121(5) Uani 1 1 d G
H309 H 0.0411 -0.1170 0.8605 0.145 Uiso 1 1 calc R
C310 C 0.0682(5) -0.0257(7) 0.8931(6) 0.157(8) Uani 1 1 d G
H310 H 0.0177 -0.0133 0.8838 0.188 Uiso 1 1 calc R
C311 C 0.1283(7) 0.0178(5) 0.9206(6) 0.161(8) Uani 1 1 d G
H311 H 0.1188 0.0599 0.9300 0.193 Uiso 1 1 calc R
C312 C 0.3185(7) 0.0559(6) 1.0641(6) 0.077(3) Uani 1 1 d .
C313 C 0.2830(10) 0.0189(8) 1.0989(8) 0.105(4) Uani 1 1 d .
H313 H 0.2383 -0.0062 1.0772 0.126 Uiso 1 1 calc R
C314 C 0.3139(8) 0.0198(7) 1.1635(7) 0.093(4) Uani 1 1 d .
H314 H 0.2915 -0.0073 1.1872 0.112 Uiso 1 1 calc R
C315 C 0.3766(8) 0.0578(7) 1.1989(8) 0.096(4) Uani 1 1 d .
H315 H 0.3941 0.0583 1.2453 0.115 Uiso 1 1 calc R
C316 C 0.4133(8) 0.0948(6) 1.1655(7) 0.086(3) Uani 1 1 d .
H316 H 0.4582 0.1192 1.1882 0.103 Uiso 1 1 calc R
C317 C 0.3833(7) 0.0953(6) 1.0993(6) 0.080(3) Uani 1 1 d .
H317 H 0.4059 0.1224 1.0758 0.096 Uiso 1 1 calc R
C318 C 0.2461(5) 0.1445(3) 0.9466(5) 0.094(4) Uani 1 1 d G
C319 C 0.2469(5) 0.1876(4) 0.9951(3) 0.083(3) Uani 1 1 d G
H319 H 0.2631 0.1752 1.0394 0.100 Uiso 1 1 calc R
C320 C 0.2242(5) 0.2489(4) 0.9788(4) 0.092(4) Uani 1 1 d G
H320 H 0.2248 0.2784 1.0120 0.110 Uiso 1 1 calc R
C321 C 0.2006(6) 0.2671(4) 0.9140(5) 0.106(4) Uani 1 1 d G
H321 H 0.1851 0.3091 0.9029 0.127 Uiso 1 1 calc R
C322 C 0.1997(6) 0.2240(5) 0.8655(4) 0.125(6) Uani 1 1 d G
H322 H 0.1836 0.2364 0.8212 0.150 Uiso 1 1 calc R
C323 C 0.2225(6) 0.1626(4) 0.8818(4) 0.097(4) Uani 1 1 d G
H323 H 0.2219 0.1332 0.8486 0.116 Uiso 1 1 calc R
N1 N 0.5311(4) 0.4676(3) 0.2472(4) 0.0497(17) Uani 1 1 d .
C400 C 0.5078(5) 0.5348(4) 0.2282(4) 0.0479(18) Uani 1 1 d .
H40A H 0.5124 0.5591 0.2683 0.058 Uiso 1 1 calc R
H40B H 0.5440 0.5546 0.2092 0.058 Uiso 1 1 calc R
C401 C 0.4290(5) 0.5411(4) 0.1805(4) 0.0461(18) Uani 1 1 d .
H40C H 0.3918 0.5200 0.1976 0.055 Uiso 1 1 calc R
H40D H 0.4244 0.5204 0.1384 0.055 Uiso 1 1 calc R
C402 C 0.4131(6) 0.6103(5) 0.1702(5) 0.066(2) Uani 1 1 d .
H40E H 0.4208 0.6309 0.2130 0.079 Uiso 1 1 calc R
H40F H 0.4498 0.6305 0.1520 0.079 Uiso 1 1 calc R
C403 C 0.3347(7) 0.6214(6) 0.1255(6) 0.078(3) Uani 1 1 d .
H40G H 0.3275 0.6671 0.1210 0.116 Uiso 1 1 calc R
H40H H 0.2980 0.6022 0.1435 0.116 Uiso 1 1 calc R
H40I H 0.3271 0.6023 0.0826 0.116 Uiso 1 1 calc R
C404 C 0.5236(5) 0.4273(4) 0.1876(4) 0.0491(19) Uani 1 1 d .
H40J H 0.5379 0.3838 0.2022 0.059 Uiso 1 1 calc R
H40K H 0.4696 0.4248 0.1597 0.059 Uiso 1 1 calc R
C405 C 0.5668(7) 0.4478(5) 0.1488(5) 0.072(3) Uani 1 1 d .
H40L H 0.6212 0.4453 0.1746 0.086 Uiso 1 1 calc R
H40M H 0.5568 0.4927 0.1376 0.086 Uiso 1 1 calc R
C406 C 0.5496(6) 0.4092(5) 0.0864(5) 0.069(3) Uani 1 1 d .
H40N H 0.4957 0.4140 0.0601 0.083 Uiso 1 1 calc R
H40O H 0.5557 0.3640 0.0982 0.083 Uiso 1 1 calc R
C407 C 0.5971(8) 0.4248(7) 0.0426(7) 0.096(4) Uani 1 1 d .
H40P H 0.5802 0.3969 0.0039 0.145 Uiso 1 1 calc R
H40Q H 0.6506 0.4184 0.0670 0.145 Uiso 1 1 calc R
H40R H 0.5907 0.4690 0.0292 0.145 Uiso 1 1 calc R
C408 C 0.4791(6) 0.4361(5) 0.2824(5) 0.058(2) Uani 1 1 d .
H40S H 0.4268 0.4321 0.2508 0.070 Uiso 1 1 calc R
H40T H 0.4960 0.3927 0.2948 0.070 Uiso 1 1 calc R
C409 C 0.4773(7) 0.4702(6) 0.3421(6) 0.082(3) Uani 1 1 d .
H40U H 0.4550 0.5119 0.3292 0.098 Uiso 1 1 calc R
H40V H 0.5299 0.4782 0.3720 0.098 Uiso 1 1 calc R
C410 C 0.4321(9) 0.4345(7) 0.3792(8) 0.098(4) Uani 1 1 d .
H41A H 0.4214 0.4645 0.4095 0.117 Uiso 1 1 calc R
H41B H 0.3830 0.4189 0.3474 0.117 Uiso 1 1 calc R
C411 C 0.4690(14) 0.3830(12) 0.4147(12) 0.176(9) Uani 1 1 d .
H41C H 0.4365 0.3620 0.4360 0.264 Uiso 1 1 calc R
H41D H 0.5166 0.3981 0.4479 0.264 Uiso 1 1 calc R
H41E H 0.4798 0.3529 0.3851 0.264 Uiso 1 1 calc R
C412 C 0.6117(5) 0.4733(4) 0.2933(4) 0.0513(19) Uani 1 1 d .
H41F H 0.6150 0.5067 0.3261 0.062 Uiso 1 1 calc R
H41G H 0.6441 0.4879 0.2681 0.062 Uiso 1 1 calc R
C413 C 0.6451(6) 0.4132(5) 0.3297(6) 0.070(3) Uani 1 1 d .
H41H H 0.6431 0.3789 0.2981 0.084 Uiso 1 1 calc R
H41I H 0.6155 0.3987 0.3573 0.084 Uiso 1 1 calc R
C414 C 0.7292(7) 0.4294(6) 0.3734(6) 0.084(3) Uani 1 1 d .
H41J H 0.7339 0.4723 0.3932 0.101 Uiso 1 1 calc R
H41K H 0.7462 0.3984 0.4089 0.101 Uiso 1 1 calc R
C415 C 0.7729(6) 0.4267(5) 0.3335(5) 0.070(3) Uani 1 1 d .
H41L H 0.8259 0.4374 0.3592 0.105 Uiso 1 1 calc R
H41M H 0.7550 0.4570 0.2982 0.105 Uiso 1 1 calc R
H41N H 0.7687 0.3839 0.3150 0.105 Uiso 1 1 calc R

loop_
_atom_site_aniso_label
_atom_site_aniso_U_11
_atom_site_aniso_U_22
_atom_site_aniso_U_33
_atom_site_aniso_U_23
_atom_site_aniso_U_13
_atom_site_aniso_U_12
C1S 0.075(8) 0.067(7) 0.125(11) 0.006(7) 0.040(8) -0.005(6)
C2S 0.065(6) 0.053(6) 0.093(8) -0.014(5) -0.003(6) 0.016(5)
C3S 0.080(8) 0.080(7) 0.080(8) 0.001(6) 0.027(6) 0.003(6)
C4S 0.096(16) 0.096(15) 0.096(15) 0.002(12) 0.033(13) 0.004(12)
C5S 0.093(14) 0.093(13) 0.093(14) 0.002(11) 0.032(11) 0.004(11)
C6S 0.12(2) 0.12(2) 0.12(2) 0.002(19) 0.04(2) 0.005(19)
C7S 0.077(17) 0.077(16) 0.077(16) 0.001(13) 0.026(13) 0.003(13)
C8S 0.080(16) 0.080(15) 0.080(16) 0.001(12) 0.027(13) 0.003(13)
C10S 0.09(3) 0.09(3) 0.09(3) 0.00(2) 0.03(2) 0.00(2)
O1S 0.058(4) 0.060(4) 0.067(4) 0.006(3) 0.021(3) -0.006(3)
O2S 0.101(6) 0.079(5) 0.063(4) 0.007(4) 0.023(4) 0.040(4)
O3S 0.104(7) 0.104(7) 0.104(7) 0.002(5) 0.035(6) 0.004(6)
O4S 0.095(10) 0.095(10) 0.095(10) 0.002(8) 0.032(8) 0.004(8)
O5S 0.091(9) 0.091(8) 0.091(9) 0.002(7) 0.031(7) 0.004(7)
O6S 0.093(11) 0.093(11) 0.093(11) 0.002(9) 0.032(9) 0.004(9)
O7S 0.119(18) 0.119(18) 0.119(18) 0.002(14) 0.040(15) 0.005(14)
O8S 0.108(16) 0.108(15) 0.108(15) 0.002(12) 0.037(13) 0.005(12)
O10S 0.10(2) 0.10(2) 0.10(2) 0.002(16) 0.035(17) 0.004(17)
Mo1 0.0624(4) 0.0286(3) 0.0482(4) 0.0016(2) 0.0279(3) 0.0054(3)
Mo2 0.0506(4) 0.0279(3) 0.0369(3) -0.0021(2) 0.0155(3) 0.0018(2)
Mo3 0.0444(4) 0.0438(3) 0.0443(3) 0.0024(3) 0.0204(3) 0.0037(3)
Mo4 0.0670(5) 0.0402(3) 0.0472(4) -0.0044(3) 0.0274(3) -0.0022(3)
C1 0.043(4) 0.032(4) 0.044(4) -0.003(3) 0.014(3) 0.005(3)
C2 0.044(4) 0.041(4) 0.043(4) 0.001(3) 0.024(3) 0.001(3)
C3 0.041(4) 0.030(3) 0.039(4) -0.003(3) 0.010(3) -0.002(3)
C4 0.052(5) 0.031(3) 0.043(4) -0.001(3) 0.017(4) 0.004(3)
C5 0.047(4) 0.029(3) 0.042(4) -0.004(3) 0.019(3) 0.001(3)
C6 0.045(4) 0.031(3) 0.036(4) -0.003(3) 0.014(3) 0.003(3)
C7 0.041(4) 0.029(3) 0.037(4) -0.006(3) 0.012(3) -0.002(3)
C8 0.043(4) 0.035(3) 0.032(3) -0.003(3) 0.014(3) 0.002(3)
C9 0.039(4) 0.037(4) 0.039(4) -0.005(3) 0.014(3) -0.006(3)
C10 0.047(4) 0.034(3) 0.032(3) -0.003(3) 0.016(3) -0.005(3)
C11 0.040(4) 0.030(3) 0.031(3) -0.002(3) 0.008(3) 0.003(3)
C12 0.043(4) 0.038(4) 0.043(4) -0.002(3) 0.021(3) 0.005(3)
C13 0.041(4) 0.029(3) 0.036(4) 0.002(3) 0.014(3) 0.002(3)
C14 0.040(4) 0.030(3) 0.041(4) 0.003(3) 0.018(3) 0.005(3)
C15 0.045(4) 0.041(4) 0.053(5) -0.012(3) 0.014(4) 0.001(3)
C16 0.045(5) 0.043(4) 0.069(6) 0.006(4) 0.025(4) 0.000(4)
C17 0.052(5) 0.038(4) 0.065(5) 0.009(4) 0.033(4) 0.005(4)
C18 0.061(5) 0.045(4) 0.049(5) 0.002(3) 0.029(4) 0.010(4)
C19 0.048(5) 0.038(4) 0.045(4) -0.003(3) 0.020(4) 0.000(3)
C20 0.044(4) 0.036(4) 0.039(4) -0.002(3) 0.015(3) 0.004(3)
C21 0.040(4) 0.038(4) 0.048(4) -0.004(3) 0.012(3) 0.003(3)
C22 0.040(4) 0.037(4) 0.042(4) -0.007(3) 0.014(3) 0.000(3)
C23 0.045(4) 0.027(3) 0.041(4) -0.005(3) 0.013(3) -0.001(3)
C24 0.044(4) 0.033(3) 0.039(4) -0.002(3) 0.011(3) 0.004(3)
C25 0.047(4) 0.029(3) 0.038(4) -0.001(3) 0.014(3) 0.002(3)
C26 0.041(4) 0.029(3) 0.048(4) -0.003(3) 0.011(3) -0.003(3)
C27 0.044(4) 0.029(3) 0.044(4) -0.002(3) 0.016(3) 0.001(3)
C28 0.040(4) 0.034(3) 0.043(4) 0.002(3) 0.013(3) 0.003(3)
C29 0.042(4) 0.032(3) 0.054(5) -0.002(3) 0.023(4) -0.001(3)
C30 0.043(4) 0.031(3) 0.040(4) -0.001(3) 0.013(3) -0.001(3)
C31 0.039(4) 0.032(3) 0.044(4) -0.004(3) 0.010(3) 0.004(3)
C32 0.041(4) 0.038(4) 0.049(4) -0.008(3) 0.018(4) -0.002(3)
C33 0.044(4) 0.029(3) 0.040(4) -0.006(3) 0.014(3) 0.003(3)
C34 0.057(5) 0.033(4) 0.055(5) -0.005(3) 0.017(4) 0.003(4)
C35 0.069(6) 0.034(4) 0.064(6) 0.001(4) 0.013(5) 0.006(4)
C36 0.068(7) 0.050(5) 0.076(7) 0.001(5) 0.013(5) 0.027(5)
C37 0.048(5) 0.063(6) 0.071(6) -0.010(5) 0.011(5) 0.006(4)
C38 0.047(5) 0.045(4) 0.058(5) 0.001(4) 0.014(4) 0.000(4)
C39 0.050(5) 0.049(4) 0.042(4) 0.000(3) 0.011(4) 0.004(4)
C40 0.055(5) 0.052(5) 0.037(4) 0.002(3) 0.014(4) -0.001(4)
C41 0.045(4) 0.047(4) 0.043(4) 0.004(3) 0.014(4) -0.001(4)
C42 0.046(4) 0.041(4) 0.043(4) -0.004(3) 0.015(3) -0.005(3)
C43 0.044(4) 0.052(4) 0.031(4) -0.004(3) 0.011(3) 0.001(4)
C44 0.053(5) 0.041(4) 0.048(4) -0.001(3) 0.023(4) 0.005(4)
C45 0.044(4) 0.043(4) 0.047(4) -0.008(3) 0.015(4) 0.006(3)
C46 0.055(5) 0.038(4) 0.040(4) -0.004(3) 0.019(4) 0.005(3)
C47 0.058(5) 0.049(4) 0.035(4) -0.005(3) 0.016(4) 0.009(4)
C48 0.055(5) 0.041(4) 0.040(4) -0.003(3) 0.022(4) 0.003(4)
C49 0.047(5) 0.050(4) 0.041(4) -0.006(3) 0.015(4) 0.003(4)
C50 0.056(5) 0.053(5) 0.030(4) -0.009(3) 0.010(3) -0.004(4)
C51 0.052(5) 0.048(4) 0.039(4) 0.000(3) 0.016(4) 0.000(4)
C52 0.054(5) 0.037(4) 0.035(4) -0.002(3) 0.016(3) 0.004(3)
C53 0.065(6) 0.046(4) 0.048(5) 0.004(4) 0.030(4) 0.006(4)
C54 0.093(8) 0.041(4) 0.047(5) -0.004(4) 0.027(5) -0.006(5)
C55 0.080(7) 0.062(5) 0.033(4) -0.006(4) 0.005(4) -0.017(5)
C56 0.056(6) 0.063(6) 0.055(5) 0.002(4) 0.005(4) 0.002(5)
C57 0.059(5) 0.052(5) 0.052(5) -0.003(4) 0.016(4) 0.011(4)
C58 0.042(4) 0.043(4) 0.049(4) 0.005(3) 0.019(4) 0.004(3)
C59 0.040(4) 0.042(4) 0.047(4) -0.001(3) 0.012(3) -0.002(3)
C60 0.048(5) 0.037(4) 0.057(5) 0.003(3) 0.021(4) 0.005(3)
C61 0.050(5) 0.036(4) 0.047(4) -0.002(3) 0.021(4) 0.001(3)
C62 0.047(4) 0.032(3) 0.041(4) 0.001(3) 0.014(3) -0.002(3)
C63 0.043(4) 0.030(3) 0.044(4) 0.003(3) 0.009(3) 0.001(3)
C64 0.042(4) 0.032(3) 0.043(4) 0.007(3) 0.011(3) 0.006(3)
C65 0.036(4) 0.032(3) 0.041(4) 0.006(3) 0.010(3) 0.003(3)
C66 0.043(4) 0.031(3) 0.042(4) 0.000(3) 0.011(3) -0.002(3)
C67 0.048(4) 0.030(3) 0.043(4) -0.001(3) 0.017(3) 0.003(3)
C68 0.047(4) 0.032(3) 0.047(4) 0.004(3) 0.020(4) 0.005(3)
C69 0.043(4) 0.046(4) 0.044(4) 0.001(3) 0.016(3) -0.004(3)
C70 0.043(4) 0.036(4) 0.040(4) -0.004(3) 0.010(3) 0.000(3)
C71 0.042(4) 0.037(4) 0.037(4) -0.001(3) 0.016(3) -0.001(3)
C72 0.055(6) 0.061(6) 0.123(10) 0.033(7) -0.003(6) -0.008(5)
C73 0.052(7) 0.076(8) 0.181(16) 0.047(9) -0.005(8) -0.007(6)
C74 0.050(5) 0.068(6) 0.066(6) -0.003(5) 0.010(5) -0.018(5)
C75 0.059(6) 0.040(4) 0.084(7) -0.015(4) 0.016(5) -0.004(4)
C76 0.044(5) 0.036(4) 0.088(7) 0.002(4) 0.014(5) -0.002(4)
O1 0.054(3) 0.030(2) 0.057(3) 0.003(2) 0.030(3) 0.004(2)
O2 0.045(3) 0.031(2) 0.051(3) 0.006(2) 0.020(2) 0.005(2)
O3 0.048(3) 0.029(2) 0.038(3) -0.0062(19) 0.017(2) -0.001(2)
O4 0.050(3) 0.027(2) 0.050(3) -0.002(2) 0.024(3) 0.000(2)
O5 0.044(3) 0.031(2) 0.050(3) 0.000(2) 0.024(2) 0.003(2)
O6 0.060(4) 0.031(3) 0.056(3) 0.000(2) 0.025(3) 0.002(2)
O7 0.056(3) 0.047(3) 0.040(3) -0.002(2) 0.014(3) 0.005(3)
O8 0.053(3) 0.032(2) 0.040(3) -0.002(2) 0.012(2) 0.008(2)
O9 0.041(3) 0.041(3) 0.040(3) -0.004(2) 0.012(2) 0.009(2)
O10 0.046(3) 0.044(3) 0.041(3) 0.003(2) 0.018(2) 0.006(2)
O11 0.042(3) 0.037(3) 0.044(3) -0.002(2) 0.017(2) 0.005(2)
O12 0.048(3) 0.043(3) 0.040(3) -0.005(2) 0.013(2) 0.010(2)
O13 0.064(4) 0.051(3) 0.053(3) 0.000(3) 0.026(3) 0.005(3)
O14 0.055(4) 0.069(4) 0.059(4) 0.007(3) 0.028(3) 0.010(3)
O15 0.048(3) 0.044(3) 0.037(3) 0.004(2) 0.010(2) -0.001(2)
O16 0.051(3) 0.042(3) 0.046(3) 0.007(2) 0.014(3) -0.003(2)
O17 0.067(4) 0.041(3) 0.044(3) -0.005(2) 0.022(3) 0.000(3)
O18 0.063(4) 0.045(3) 0.040(3) -0.005(2) 0.019(3) -0.006(3)
O19 0.056(4) 0.045(3) 0.045(3) 0.003(2) 0.007(3) -0.004(3)
O20 0.089(5) 0.047(3) 0.065(4) -0.009(3) 0.045(4) -0.006(3)
O21 0.091(5) 0.045(3) 0.055(4) 0.001(3) 0.030(4) 0.005(3)
O22 0.066(4) 0.043(3) 0.050(3) -0.007(2) 0.034(3) -0.009(3)
O23 0.053(3) 0.047(3) 0.045(3) -0.008(2) 0.015(3) -0.005(3)
O24 0.056(3) 0.036(3) 0.043(3) 0.003(2) 0.022(3) -0.001(2)
O25 0.057(4) 0.044(3) 0.051(3) 0.003(2) 0.023(3) 0.000(3)
O26 0.045(3) 0.045(3) 0.045(3) 0.001(2) 0.015(2) 0.002(2)
O27 0.091(5) 0.037(3) 0.098(5) 0.015(3) 0.060(4) 0.019(3)
O28 0.083(5) 0.056(4) 0.055(4) -0.009(3) 0.030(3) -0.015(3)
As1 0.0607(6) 0.0446(5) 0.0541(5) 0.0073(4) 0.0271(5) 0.0111(4)
C100 0.055(5) 0.055(5) 0.055(5) 0.001(4) 0.019(4) 0.002(4)
C101 0.062(6) 0.062(6) 0.062(6) 0.001(4) 0.021(5) 0.003(5)
C102 0.068(7) 0.068(6) 0.068(6) 0.001(5) 0.023(5) 0.003(5)
C103 0.076(7) 0.076(7) 0.076(7) 0.001(6) 0.026(6) 0.003(6)
C104 0.075(7) 0.075(7) 0.075(7) 0.001(6) 0.026(6) 0.003(6)
C105 0.063(6) 0.063(6) 0.063(6) 0.001(5) 0.022(5) 0.003(5)
C106 0.053(5) 0.053(5) 0.053(5) 0.001(4) 0.018(4) 0.002(4)
C107 0.065(6) 0.065(6) 0.065(6) 0.001(5) 0.022(5) 0.003(5)
C108 0.077(8) 0.077(7) 0.077(7) 0.001(6) 0.026(6) 0.003(6)
C109 0.079(8) 0.079(7) 0.079(8) 0.001(6) 0.027(6) 0.003(6)
C110 0.076(7) 0.076(7) 0.076(7) 0.001(6) 0.026(6) 0.003(6)
C111 0.062(6) 0.062(6) 0.062(6) 0.001(4) 0.021(5) 0.003(5)
C112 0.052(5) 0.052(5) 0.052(5) 0.001(4) 0.018(4) 0.002(4)
C113 0.071(7) 0.071(6) 0.071(7) 0.001(5) 0.024(6) 0.003(5)
C114 0.078(8) 0.078(7) 0.078(7) 0.001(6) 0.027(6) 0.003(6)
C115 0.064(6) 0.064(6) 0.064(6) 0.001(5) 0.022(5) 0.003(5)
C116 0.075(7) 0.075(7) 0.075(7) 0.001(6) 0.026(6) 0.003(6)
C117 0.070(7) 0.070(6) 0.070(7) 0.001(5) 0.024(5) 0.003(5)
C118 0.059(6) 0.059(5) 0.059(6) 0.001(4) 0.020(5) 0.003(4)
C119 0.065(6) 0.065(6) 0.065(6) 0.001(5) 0.022(5) 0.003(5)
C120 0.075(7) 0.075(7) 0.075(7) 0.001(6) 0.026(6) 0.003(6)
C121 0.089(9) 0.089(9) 0.089(9) 0.002(7) 0.030(7) 0.004(7)
C122 0.083(8) 0.083(8) 0.083(8) 0.001(6) 0.028(7) 0.004(6)
C123 0.072(7) 0.072(7) 0.072(7) 0.001(5) 0.025(6) 0.003(6)
As2 0.0455(5) 0.0609(5) 0.0424(5) -0.0015(4) 0.0108(4) 0.0040(4)
C200 0.055(5) 0.055(5) 0.055(5) 0.001(4) 0.019(4) 0.002(4)
C201 0.059(6) 0.059(5) 0.059(5) 0.001(4) 0.020(5) 0.003(4)
C202 0.065(6) 0.065(6) 0.065(6) 0.001(5) 0.022(5) 0.003(5)
C203 0.067(7) 0.067(6) 0.067(6) 0.001(5) 0.023(5) 0.003(5)
C204 0.068(7) 0.068(6) 0.068(6) 0.001(5) 0.023(5) 0.003(5)
C205 0.058(6) 0.058(5) 0.058(5) 0.001(4) 0.020(4) 0.003(4)
C206 0.052(5) 0.052(5) 0.052(5) 0.001(4) 0.018(4) 0.002(4)
C207 0.059(6) 0.059(5) 0.059(5) 0.001(4) 0.020(5) 0.003(4)
C208 0.067(6) 0.067(6) 0.067(6) 0.001(5) 0.023(5) 0.003(5)
C209 0.076(7) 0.076(7) 0.076(7) 0.001(6) 0.026(6) 0.003(6)
C210 0.067(6) 0.067(6) 0.067(6) 0.001(5) 0.023(5) 0.003(5)
C211 0.062(6) 0.062(6) 0.062(6) 0.001(4) 0.021(5) 0.003(5)
C212 0.066(6) 0.066(6) 0.066(6) 0.001(5) 0.022(5) 0.003(5)
C213 0.082(8) 0.082(8) 0.082(8) 0.001(6) 0.028(7) 0.004(6)
C214 0.096(10) 0.096(9) 0.096(10) 0.002(8) 0.033(8) 0.004(8)
C215 0.092(10) 0.092(9) 0.092(9) 0.002(7) 0.031(8) 0.004(7)
C216 0.087(9) 0.087(9) 0.087(9) 0.002(7) 0.030(7) 0.004(7)
C217 0.075(7) 0.075(7) 0.075(7) 0.001(6) 0.025(6) 0.003(6)
C218 0.048(5) 0.048(4) 0.048(5) 0.001(4) 0.016(4) 0.002(4)
C219 0.060(6) 0.060(5) 0.060(6) 0.001(4) 0.020(5) 0.003(4)
C220 0.070(7) 0.070(6) 0.070(7) 0.001(5) 0.024(5) 0.003(5)
C221 0.074(7) 0.074(7) 0.074(7) 0.001(5) 0.025(6) 0.003(6)
C222 0.074(7) 0.074(7) 0.074(7) 0.001(5) 0.025(6) 0.003(6)
C223 0.068(7) 0.068(6) 0.068(6) 0.001(5) 0.023(5) 0.003(5)
As3 0.0824(9) 0.0528(6) 0.1028(10) 0.0017(6) -0.0081(8) 0.0080(6)
C300 0.088(9) 0.088(8) 0.088(9) 0.002(7) 0.030(7) 0.004(7)
C301 0.095(10) 0.095(9) 0.095(10) 0.002(7) 0.032(8) 0.004(8)
C302 0.104(11) 0.104(11) 0.104(11) 0.002(8) 0.035(9) 0.004(9)
C303 0.101(11) 0.101(10) 0.101(10) 0.002(8) 0.034(9) 0.004(8)
C304 0.115(13) 0.115(12) 0.115(12) 0.002(10) 0.039(10) 0.005(10)
C305 0.110(12) 0.110(12) 0.110(12) 0.002(9) 0.037(10) 0.005(9)
C306 0.083(8) 0.083(8) 0.083(8) 0.001(6) 0.028(7) 0.004(7)
C307 0.087(9) 0.087(8) 0.087(9) 0.002(7) 0.030(7) 0.004(7)
C308 0.088(9) 0.088(8) 0.088(9) 0.002(7) 0.030(7) 0.004(7)
C309 0.121(14) 0.121(14) 0.121(13) 0.002(11) 0.041(11) 0.005(11)
C310 0.16(2) 0.16(2) 0.16(2) 0.003(16) 0.053(17) 0.007(17)
C311 0.16(2) 0.16(2) 0.16(2) 0.003(16) 0.055(17) 0.007(17)
C312 0.077(8) 0.077(7) 0.077(7) 0.001(6) 0.026(6) 0.003(6)
C313 0.105(11) 0.105(11) 0.105(11) 0.002(9) 0.036(9) 0.005(9)
C314 0.093(10) 0.093(9) 0.093(10) 0.002(7) 0.032(8) 0.004(8)
C315 0.096(10) 0.096(9) 0.096(10) 0.002(8) 0.033(8) 0.004(8)
C316 0.086(9) 0.086(8) 0.086(9) 0.002(7) 0.029(7) 0.004(7)
C317 0.080(8) 0.080(7) 0.080(8) 0.001(6) 0.027(6) 0.003(6)
C318 0.094(10) 0.094(9) 0.094(10) 0.002(7) 0.032(8) 0.004(8)
C319 0.083(8) 0.083(8) 0.083(8) 0.001(6) 0.028(7) 0.004(6)
C320 0.092(9) 0.092(9) 0.092(9) 0.002(7) 0.031(8) 0.004(7)
C321 0.106(11) 0.106(11) 0.106(11) 0.002(9) 0.036(9) 0.005(9)
C322 0.125(14) 0.125(14) 0.125(14) 0.002(11) 0.043(12) 0.005(11)
C323 0.097(10) 0.097(10) 0.097(10) 0.002(8) 0.033(8) 0.004(8)
N1 0.051(4) 0.031(3) 0.056(4) -0.005(3) 0.002(3) 0.004(3)
C400 0.048(5) 0.048(4) 0.048(4) 0.001(3) 0.016(4) 0.002(4)
C401 0.046(5) 0.046(4) 0.046(4) 0.001(3) 0.016(4) 0.002(4)
C402 0.066(6) 0.066(6) 0.066(6) 0.001(5) 0.022(5) 0.003(5)
C403 0.078(8) 0.078(7) 0.078(7) 0.001(6) 0.026(6) 0.003(6)
C404 0.049(5) 0.049(4) 0.049(5) 0.001(4) 0.017(4) 0.002(4)
C405 0.072(7) 0.072(6) 0.072(7) 0.001(5) 0.024(6) 0.003(5)
C406 0.069(7) 0.069(6) 0.069(6) 0.001(5) 0.024(5) 0.003(5)
C407 0.096(10) 0.096(9) 0.096(10) 0.002(7) 0.033(8) 0.004(8)
C408 0.058(6) 0.058(5) 0.058(5) 0.001(4) 0.020(4) 0.003(4)
C409 0.082(8) 0.082(8) 0.082(8) 0.001(6) 0.028(7) 0.004(6)
C410 0.098(10) 0.098(10) 0.098(10) 0.002(8) 0.033(8) 0.004(8)
C411 0.18(2) 0.18(2) 0.18(2) 0.003(18) 0.060(19) 0.008(18)
C412 0.051(5) 0.051(5) 0.051(5) 0.001(4) 0.017(4) 0.002(4)
C413 0.070(7) 0.070(6) 0.070(7) 0.001(5) 0.024(5) 0.003(5)
C414 0.084(8) 0.084(8) 0.084(8) 0.001(6) 0.029(7) 0.004(6)
C415 0.070(7) 0.070(6) 0.070(7) 0.001(5) 0.024(6) 0.003(5)

loop_
_atom_type_symbol
_atom_type_description
_atom_type_scat_dispersion_real
_atom_type_scat_dispersion_imag
_atom_type_scat_source
C C 0.0181 0.0091 'International Tables Vol C Tables 4.2.6.8 and 6.1.1.4'
H H 0.0000 0.0000 'International Tables Vol C Tables 4.2.6.8 and 6.1.1.4'
N N 0.0311 0.0180 'International Tables Vol C Tables 4.2.6.8 and 6.1.1.4'
O O 0.0492 0.0322 'International Tables Vol C Tables 4.2.6.8 and 6.1.1.4'
As As -0.9300 1.0051 'International Tables Vol C Tables 4.2.6.8 and 6.1.1.4'
Mo Mo -0.0483 2.7339 'International Tables Vol C Tables 4.2.6.8 and 6.1.1.4'

loop_
_geom_angle_atom_site_label_1
_geom_angle_atom_site_label_2
_geom_angle_atom_site_label_3
_geom_angle
O28 Mo1 O27 104.6(4)
O28 Mo1 O24 91.4(3)
O27 Mo1 O24 105.5(3)
O28 Mo1 O1 102.5(3)
O27 Mo1 O1 89.4(3)
O24 Mo1 O1 156.5(2)
O28 Mo1 O2 91.5(3)
O27 Mo1 O2 160.0(3)
O24 Mo1 O2 85.7(2)
O1 Mo1 O2 75.25(19)
O28 Mo1 O25 161.9(3)
O27 Mo1 O25 90.8(3)
O24 Mo1 O25 75.1(2)
O1 Mo1 O25 86.8(2)
O2 Mo1 O25 75.8(2)
O7 Mo2 O6 104.1(3)
O7 Mo2 O8 93.6(2)
O6 Mo2 O8 104.7(2)
O7 Mo2 O3 103.5(2)
O6 Mo2 O3 92.8(2)
O8 Mo2 O3 151.8(2)
O7 Mo2 O9 162.9(2)
O6 Mo2 O9 91.7(2)
O8 Mo2 O9 75.71(19)
O3 Mo2 O9 82.00(19)
O7 Mo2 O4 90.3(2)
O6 Mo2 O4 163.5(2)
O8 Mo2 O4 81.9(2)
O3 Mo2 O4 75.84(19)
O9 Mo2 O4 75.2(2)
O14 Mo3 O13 104.2(3)
O14 Mo3 O15 103.2(3)
O13 Mo3 O15 91.4(2)
O14 Mo3 O10 92.9(3)
O13 Mo3 O10 103.9(3)
O15 Mo3 O10 154.4(2)
O14 Mo3 O11 161.4(3)
O13 Mo3 O11 92.8(2)
O15 Mo3 O11 83.4(2)
O10 Mo3 O11 75.6(2)
O14 Mo3 O16 89.6(3)
O13 Mo3 O16 162.6(3)
O15 Mo3 O16 74.9(2)
O10 Mo3 O16 85.6(2)
O11 Mo3 O16 75.2(2)
O21 Mo4 O20 103.5(3)
O21 Mo4 O22 104.6(3)
O20 Mo4 O22 92.2(3)
O21 Mo4 O17 91.4(3)
O20 Mo4 O17 105.8(3)
O22 Mo4 O17 152.6(2)
O21 Mo4 O18 162.8(3)
O20 Mo4 O18 90.7(3)
O22 Mo4 O18 84.1(2)
O17 Mo4 O18 75.2(2)
O21 Mo4 O23 91.3(3)
O20 Mo4 O23 162.5(3)
O22 Mo4 O23 74.8(2)
O17 Mo4 O23 82.9(2)
O18 Mo4 O23 76.6(2)
C2 C1 O5 115.9(7)
C2 C1 C6 124.8(7)
O5 C1 C6 119.3(7)
C1 C2 C3 118.0(7)
O2 C3 C2 125.2(7)
O2 C3 C4 115.6(6)
C2 C3 C4 119.1(6)
O1 C4 C5 123.1(7)
O1 C4 C3 115.4(6)
C5 C4 C3 121.5(7)
C4 C5 C6 119.2(7)
C1 C6 C7 120.4(6)
C1 C6 C5 117.3(7)
C7 C6 C5 122.3(7)
C8 C7 C6 118.5(7)
C8 C7 C14 121.2(6)
C6 C7 C14 120.3(6)
C7 C8 C9 123.0(7)
C7 C8 C13 119.2(6)
C9 C8 C13 117.7(6)
C10 C9 C8 120.8(7)
O3 C10 C9 123.0(7)
O3 C10 C11 116.3(6)
C9 C10 C11 120.6(6)
O4 C11 C12 124.0(7)
O4 C11 C10 115.9(6)
C12 C11 C10 120.1(6)
C13 C12 C11 118.1(7)
O5 C13 C12 116.1(6)
O5 C13 C8 121.2(6)
C12 C13 C8 122.7(6)
C19 C14 C15 118.6(7)
C19 C14 C7 120.3(7)
C15 C14 C7 120.9(7)
C16 C15 C14 120.1(7)
C17 C16 C15 120.5(8)
C16 C17 C18 119.8(8)
C17 C18 C19 120.8(8)
C14 C19 C18 120.2(8)
C21 C20 O12 114.1(7)
C21 C20 C25 124.9(7)
O12 C20 C25 121.0(6)
C20 C21 C22 117.3(7)
O9 C22 C21 124.4(7)
O9 C22 C23 116.9(7)
C21 C22 C23 118.7(7)
O8 C23 C24 124.6(7)
O8 C23 C22 114.0(6)
C24 C23 C22 121.5(7)
C23 C24 C25 120.1(7)
C20 C25 C24 117.4(7)
C20 C25 C26 118.7(7)
C24 C25 C26 123.8(7)
C27 C26 C25 120.0(7)
C27 C26 C33 121.6(7)
C25 C26 C33 118.4(7)
C26 C27 C32 118.9(7)
C26 C27 C28 124.3(7)
C32 C27 C28 116.8(7)
C29 C28 C27 120.6(7)
O10 C29 C28 124.3(7)
O10 C29 C30 114.7(7)
C28 C29 C30 121.1(7)
O11 C30 C31 125.7(7)
O11 C30 C29 115.4(7)
C31 C30 C29 118.9(7)
C32 C31 C30 118.7(7)
O12 C32 C31 115.5(7)
O12 C32 C27 120.7(7)
C31 C32 C27 123.8(7)
C38 C33 C34 118.8(7)
C38 C33 C26 120.0(7)
C34 C33 C26 121.3(7)
C35 C34 C33 120.4(9)
C36 C35 C34 120.2(9)
C35 C36 C37 121.0(9)
C36 C37 C38 118.4(9)
C33 C38 C37 121.1(8)
O19 C39 C40 115.3(7)
O19 C39 C44 121.4(7)
C40 C39 C44 123.3(8)
C39 C40 C41 118.8(8)
O16 C41 C40 126.1(7)
O16 C41 C42 115.7(7)
C40 C41 C42 118.2(7)
O15 C42 C43 122.7(7)
O15 C42 C41 115.0(7)
C43 C42 C41 122.2(7)
C42 C43 C44 120.2(7)
C45 C44 C39 118.3(7)
C45 C44 C43 124.6(8)
C39 C44 C43 117.1(7)
C44 C45 C46 120.9(8)
C44 C45 C52 119.0(7)
C46 C45 C52 120.1(7)
C45 C46 C51 118.1(7)
C45 C46 C47 126.2(7)
C51 C46 C47 115.7(7)
C48 C47 C46 121.7(7)
O17 C48 C47 124.0(7)
O17 C48 C49 115.8(7)
C47 C48 C49 120.2(7)
O18 C49 C50 124.7(7)
O18 C49 C48 115.0(7)
C50 C49 C48 120.3(7)
C49 C50 C51 118.7(7)
O19 C51 C50 116.3(7)
O19 C51 C46 120.3(7)
C50 C51 C46 123.4(7)
C57 C52 C53 118.1(8)
C57 C52 C45 121.4(7)
C53 C52 C45 120.5(7)
C54 C53 C52 120.7(9)
C53 C54 C55 119.8(8)
C54 C55 C56 120.8(8)
C57 C56 C55 119.3(9)
C56 C57 C52 121.2(8)
O26 C58 C59 116.9(7)
O26 C58 C63 120.3(7)
C59 C58 C63 122.8(7)
C58 C59 C60 119.0(8)
O23 C60 C59 125.6(8)
O23 C60 C61 115.9(7)
C59 C60 C61 118.5(8)
O22 C61 C62 124.2(7)
O22 C61 C60 114.0(7)
C62 C61 C60 121.8(7)
C61 C62 C63 120.1(7)
C64 C63 C62 123.1(7)
C64 C63 C58 119.1(7)
C62 C63 C58 117.7(7)
C63 C64 C65 119.7(7)
C63 C64 C71 120.5(7)
C65 C64 C71 119.8(7)
C64 C65 C70 119.0(7)
C64 C65 C66 124.6(7)
C70 C65 C66 116.5(7)
C67 C66 C65 120.4(7)
O24 C67 C66 124.0(7)
O24 C67 C68 114.6(7)
C66 C67 C68 121.4(7)
O25 C68 C69 125.7(7)
O25 C68 C67 115.2(7)
C69 C68 C67 119.1(7)
C70 C69 C68 118.0(7)
O26 C70 C69 115.5(7)
O26 C70 C65 120.1(7)
C69 C70 C65 124.5(7)
C72 C71 C76 118.3(8)
C72 C71 C64 120.9(7)
C76 C71 C64 120.7(7)
C71 C72 C73 121.9(10)
C74 C73 C72 120.2(11)
C75 C74 C73 118.2(10)
C74 C75 C76 120.4(9)
C71 C76 C75 120.7(9)
C4 O1 Mo1 118.8(5)
C3 O2 Mo1 114.5(5)
C10 O3 Mo2 118.5(5)
C11 O4 Mo2 112.8(4)
C13 O5 C1 121.5(6)
C23 O8 Mo2 119.9(4)
C22 O9 Mo2 112.2(4)
C29 O10 Mo3 118.8(5)
C30 O11 Mo3 114.1(5)
C32 O12 C20 120.4(6)
C42 O15 Mo3 119.6(5)
C41 O16 Mo3 114.1(5)
C48 O17 Mo4 118.7(5)
C49 O18 Mo4 113.7(5)
C39 O19 C51 121.0(6)
C61 O22 Mo4 120.3(5)
C60 O23 Mo4 113.4(5)
C67 O24 Mo1 119.7(5)
C68 O25 Mo1 113.2(5)
C58 O26 C70 121.8(6)
C106 As1 C112 108.8(4)
C106 As1 C118 110.8(4)
C112 As1 C118 111.5(4)
C106 As1 C100 111.0(4)
C112 As1 C100 109.8(4)
C118 As1 C100 104.8(4)
C101 C100 C105 121.7(9)
C101 C100 As1 120.3(7)
C105 C100 As1 118.0(7)
C100 C101 C102 117.9(10)
C103 C102 C101 120.4(11)
C102 C103 C104 121.4(11)
C105 C104 C103 119.9(11)
C104 C105 C100 118.7(10)
C111 C106 C107 120.5(9)
C111 C106 As1 118.5(7)
C107 C106 As1 121.0(7)
C106 C107 C108 117.6(10)
C109 C108 C107 121.3(12)
C108 C109 C110 122.0(13)
C111 C110 C109 120.4(12)
C110 C111 C106 118.2(10)
C117 C112 C113 120.0(10)
C117 C112 As1 118.2(8)
C113 C112 As1 121.7(7)
C114 C113 C112 119.8(10)
C115 C114 C113 120.0(11)
C116 C115 C114 121.4(11)
C115 C116 C117 119.7(11)
C112 C117 C116 119.0(10)
C119 C118 C123 121.8(10)
C119 C118 As1 119.3(8)
C123 C118 As1 118.8(8)
C118 C119 C120 122.0(11)
C121 C120 C119 115.5(12)
C122 C121 C120 124.2(13)
C121 C122 C123 119.2(13)
C118 C123 C122 117.2(11)
C212 As2 C200 108.2(4)
C212 As2 C218 109.3(4)
C200 As2 C218 112.4(4)
C212 As2 C206 107.5(4)
C200 As2 C206 110.2(4)
C218 As2 C206 109.1(4)
C205 C200 C201 121.4(9)
C205 C200 As2 119.6(7)
C201 C200 As2 119.0(7)
C202 C201 C200 118.7(9)
C201 C202 C203 119.5(10)
C204 C203 C202 120.3(11)
C203 C204 C205 121.2(11)
C200 C205 C204 118.9(10)
C211 C206 C207 121.7(9)
C211 C206 As2 119.8(7)
C207 C206 As2 118.5(7)
C208 C207 C206 119.6(9)
C209 C208 C207 120.8(11)
C208 C209 C210 120.1(11)
C211 C210 C209 117.9(10)
C206 C211 C210 119.8(10)
C213 C212 C217 118.6(11)
C213 C212 As2 121.9(9)
C217 C212 As2 119.4(8)
C212 C213 C214 119.8(12)
C215 C214 C213 118.3(14)
C216 C215 C214 123.1(15)
C215 C216 C217 119.7(14)
C216 C217 C212 120.3(12)
C219 C218 C223 121.5(9)
C219 C218 As2 118.2(7)
C223 C218 As2 120.3(7)
C218 C219 C220 119.1(10)
C221 C220 C219 119.7(11)
C220 C221 C222 120.1(11)
C223 C222 C221 119.8(11)
C222 C223 C218 119.5(10)
C306 As3 C318 110.7(4)
C306 As3 C312 110.3(5)
C318 As3 C312 109.0(5)
C306 As3 C300 109.8(4)
C318 As3 C300 107.0(4)
C312 As3 C300 110.0(5)
C301 C300 C305 120.0
C301 C300 As3 122.2(6)
C305 C300 As3 117.6(6)
C302 C301 C300 120.0
C301 C302 C303 120.0
C304 C303 C302 120.0
C303 C304 C305 120.0
C304 C305 C300 120.0
C307 C306 C311 120.0
C307 C306 As3 122.2(6)
C311 C306 As3 117.8(7)
C306 C307 C308 120.0
C309 C308 C307 120.0
C308 C309 C310 120.0
C311 C310 C309 120.0
C310 C311 C306 120.0
C313 C312 C317 119.0(13)
C313 C312 As3 123.2(11)
C317 C312 As3 117.7(9)
C314 C313 C312 117.5(16)
C313 C314 C315 124.6(16)
C316 C315 C314 118.9(14)
C317 C316 C315 118.1(14)
C316 C317 C312 121.7(13)
C319 C318 C323 120.0
C319 C318 As3 119.3(5)
C323 C318 As3 120.7(5)
C320 C319 C318 120.0
C321 C320 C319 120.0
C320 C321 C322 120.0
C323 C322 C321 120.0
C322 C323 C318 120.0
C412 N1 C404 111.9(7)
C412 N1 C400 106.1(6)
C404 N1 C400 111.0(6)
C412 N1 C408 110.0(7)
C404 N1 C408 107.8(6)
C400 N1 C408 110.1(7)
C401 C400 N1 115.8(7)
C400 C401 C402 109.2(7)
C403 C402 C401 113.1(9)
C405 C404 N1 116.7(8)
C404 C405 C406 113.3(9)
C405 C406 C407 117.5(10)
C409 C408 N1 115.9(8)
C408 C409 C410 114.2(11)
C411 C410 C409 114.1(16)
N1 C412 C413 117.0(8)
C412 C413 C414 108.4(9)
C415 C414 C413 107.3(11)

loop_
_geom_bond_atom_site_label_1
_geom_bond_atom_site_label_2
_geom_bond_distance
C1S O1S 1.437(14)
C2S O2S 1.425(14)
C3S O3S 1.432(15)
C4S O4S 1.30(3)
C5S O5S 1.45(2)
C6S O6S 1.61(4)
C7S O7S 1.44(3)
C8S O8S 1.44(3)
C10S O10S 1.18(4)
Mo1 O28 1.700(7)
Mo1 O27 1.709(6)
Mo1 O24 1.989(5)
Mo1 O1 2.008(5)
Mo1 O2 2.190(5)
Mo1 O25 2.201(6)
Mo2 O7 1.707(6)
Mo2 O6 1.728(6)
Mo2 O8 1.975(5)
Mo2 O3 1.986(5)
Mo2 O9 2.194(5)
Mo2 O4 2.216(5)
Mo3 O14 1.713(6)
Mo3 O13 1.726(6)
Mo3 O15 1.996(5)
Mo3 O10 2.002(5)
Mo3 O11 2.178(5)
Mo3 O16 2.215(6)
Mo4 O21 1.708(7)
Mo4 O20 1.708(7)
Mo4 O22 1.977(5)
Mo4 O17 2.034(5)
Mo4 O18 2.195(6)
Mo4 O23 2.221(6)
C1 C2 1.362(10)
C1 O5 1.375(8)
C1 C6 1.410(10)
C2 C3 1.413(10)
C3 O2 1.278(9)
C3 C4 1.441(11)
C4 O1 1.329(9)
C4 C5 1.378(10)
C5 C6 1.433(10)
C6 C7 1.425(10)
C7 C8 1.403(10)
C7 C14 1.461(10)
C8 C9 1.412(10)
C8 C13 1.416(10)
C9 C10 1.362(10)
C10 O3 1.347(8)
C10 C11 1.425(10)
C11 O4 1.295(8)
C11 C12 1.398(10)
C12 C13 1.387(10)
C13 O5 1.356(8)
C14 C19 1.385(10)
C14 C15 1.421(11)
C15 C16 1.389(12)
C16 C17 1.368(12)
C17 C18 1.388(13)
C18 C19 1.388(11)
C20 C21 1.377(10)
C20 O12 1.379(9)
C20 C25 1.398(10)
C21 C22 1.430(11)
C22 O9 1.288(9)
C22 C23 1.442(10)
C23 O8 1.328(9)
C23 C24 1.367(10)
C24 C25 1.422(10)
C25 C26 1.425(10)
C26 C27 1.390(11)
C26 C33 1.483(10)
C27 C32 1.426(11)
C27 C28 1.434(10)
C28 C29 1.360(11)
C29 O10 1.329(9)
C29 C30 1.462(10)
C30 O11 1.276(9)
C30 C31 1.402(10)
C31 C32 1.376(11)
C32 O12 1.363(9)
C33 C38 1.388(11)
C33 C34 1.390(11)
C34 C35 1.384(12)
C35 C36 1.369(14)
C36 C37 1.387(15)
C37 C38 1.400(12)
C39 O19 1.343(10)
C39 C40 1.403(12)
C39 C44 1.421(12)
C40 C41 1.414(12)
C41 O16 1.270(9)
C41 C42 1.451(11)
C42 O15 1.331(9)
C42 C43 1.365(11)
C43 C44 1.438(11)
C44 C45 1.384(11)
C45 C46 1.401(11)
C45 C52 1.485(11)
C46 C51 1.432(11)
C46 C47 1.448(11)
C47 C48 1.347(11)
C48 O17 1.322(9)
C48 C49 1.452(11)
C49 O18 1.317(10)
C49 C50 1.383(12)
C50 C51 1.386(11)
C51 O19 1.364(10)
C52 C57 1.396(12)
C52 C53 1.401(10)
C53 C54 1.374(13)
C54 C55 1.381(15)
C55 C56 1.383(14)
C56 C57 1.374(13)
C58 O26 1.339(9)
C58 C59 1.377(11)
C58 C63 1.427(11)
C59 C60 1.406(11)
C60 O23 1.278(10)
C60 C61 1.451(12)
C61 O22 1.347(9)
C61 C62 1.354(10)
C62 C63 1.422(11)
C63 C64 1.395(11)
C64 C65 1.409(10)
C64 C71 1.507(11)
C65 C70 1.412(10)
C65 C66 1.430(10)
C66 C67 1.351(11)
C67 O24 1.341(9)
C67 C68 1.445(11)
C68 O25 1.309(9)
C68 C69 1.398(11)
C69 C70 1.374(11)
C70 O26 1.374(9)
C71 C72 1.329(13)
C71 C76 1.361(11)
C72 C73 1.387(16)
C73 C74 1.363(15)
C74 C75 1.360(14)
C75 C76 1.394(13)
As1 C106 1.897(9)
As1 C112 1.901(9)
As1 C118 1.905(10)
As1 C100 1.923(9)
C100 C101 1.393(13)
C100 C105 1.406(13)
C101 C102 1.398(14)
C102 C103 1.366(15)
C103 C104 1.391(16)
C104 C105 1.374(15)
C106 C111 1.386(13)
C106 C107 1.398(13)
C107 C108 1.422(15)
C108 C109 1.264(16)
C109 C110 1.396(16)
C110 C111 1.370(15)
C112 C117 1.376(14)
C112 C113 1.396(14)
C113 C114 1.378(16)
C114 C115 1.364(15)
C115 C116 1.355(15)
C116 C117 1.413(15)
C118 C119 1.360(14)
C118 C123 1.394(15)
C119 C120 1.397(15)
C120 C121 1.394(17)
C121 C122 1.356(18)
C122 C123 1.422(16)
As2 C212 1.890(11)
As2 C200 1.909(9)
As2 C218 1.919(8)
As2 C206 1.928(9)
C200 C205 1.369(13)
C200 C201 1.405(13)
C201 C202 1.371(14)
C202 C203 1.425(14)
C203 C204 1.336(15)
C204 C205 1.394(14)
C206 C211 1.353(13)
C206 C207 1.390(13)
C207 C208 1.355(14)
C208 C209 1.348(15)
C209 C210 1.449(15)
C210 C211 1.379(14)
C212 C213 1.347(15)
C212 C217 1.414(15)
C213 C214 1.398(18)
C214 C215 1.380(19)
C215 C216 1.284(17)
C216 C217 1.370(17)
C218 C219 1.369(13)
C218 C223 1.383(13)
C219 C220 1.393(14)
C220 C221 1.375(15)
C221 C222 1.401(16)
C222 C223 1.361(15)
As3 C306 1.884(9)
As3 C318 1.914(7)
As3 C312 1.926(12)
As3 C300 1.949(8)
C300 C301 1.3900
C300 C305 1.3900
C301 C302 1.3900
C302 C303 1.3900
C303 C304 1.3900
C304 C305 1.3900
C306 C307 1.3900
C306 C311 1.3900
C307 C308 1.3900
C308 C309 1.3900
C309 C310 1.3900
C310 C311 1.3900
C312 C313 1.392(19)
C312 C317 1.430(17)
C313 C314 1.328(19)
C314 C315 1.391(19)
C315 C316 1.387(18)
C316 C317 1.359(17)
C318 C319 1.3900
C318 C323 1.3900
C319 C320 1.3900
C320 C321 1.3900
C321 C322 1.3900
C322 C323 1.3900
N1 C412 1.506(11)
N1 C404 1.513(10)
N1 C400 1.520(10)
N1 C408 1.566(12)
C400 C401 1.504(11)
C401 C402 1.507(13)
C402 C403 1.493(15)
C404 C405 1.417(13)
C405 C406 1.515(15)
C406 C407 1.541(16)
C408 C409 1.497(15)
C409 C410 1.538(18)
C410 C411 1.40(2)
C412 C413 1.538(13)
C413 C414 1.568(16)
C414 C415 1.387(15)
